data_2233170
loop_
_publ_author_name
'Ge, Yu-Hua'
'Pan, Mei-Ling'
'Xu, Jian'
'Luo, Yang-Hui'

_publ_section_title
;
 2-(7-Methyl-1<i>H</i>-indol-3-yl)acetonitrile
;
_journal_coeditor_code HB6546
_journal_issue 1
_journal_name_full 'Acta Crystallographica Section E'
_journal_page_first o141
_journal_paper_doi 10.1107/S1600536811053396
_journal_volume 68
_journal_year 2012
_chemical_formula_iupac 'C11 H10 N2'
_chemical_formula_moiety 'C11 H10 N2'
_chemical_formula_sum 'C11 H10 N2'
_chemical_formula_weight 170.21
_chemical_name_systematic
;
2-(7-Methyl-1<i>H</i>-indol-3-yl)acetonitrile
;
_space_group_IT_number 14
_symmetry_cell_setting monoclinic
_symmetry_space_group_name_Hall '-P 2ybc'
_symmetry_space_group_name_H-M 'P 1 21/c 1'
_atom_sites_solution_hydrogens geom
_atom_sites_solution_primary direct
_atom_sites_solution_secondary difmap
_audit_creation_method SHELXL-97
_cell_angle_alpha 90.00
_cell_angle_beta 97.97(3)
_cell_angle_gamma 90.00
_cell_formula_units_Z 4
_cell_length_a 6.9962(14)
_cell_length_b 8.9445(18)
_cell_length_c 15.406(3)
_cell_measurement_reflns_used 2175
_cell_measurement_temperature 293(2)
_cell_measurement_theta_max 27.450
_cell_measurement_theta_min 2.7
_cell_volume 954.8(3)
_computing_cell_refinement 'CrystalClear (Rigaku, 2005)'
_computing_data_collection 'CrystalClear (Rigaku, 2005)'
_computing_data_reduction 'CrystalClear (Rigaku, 2005)'
_computing_molecular_graphics 'DIAMOND (Brandenburg & Putz, 2005)'
_computing_publication_material 'SHELXL97 (Sheldrick, 2008)'
_computing_structure_refinement 'SHELXL97 (Sheldrick, 2008)'
_computing_structure_solution 'SHELXS97 (Sheldrick, 2008)'
_diffrn_ambient_temperature 293(2)
_diffrn_measured_fraction_theta_full 0.993
_diffrn_measured_fraction_theta_max 0.993
_diffrn_measurement_device_type 'Rigaku SCXmini CCD'
_diffrn_measurement_method '\w scans'
_diffrn_radiation_monochromator graphite
_diffrn_radiation_source 'fine-focus sealed tube'
_diffrn_radiation_type MoK\a
_diffrn_radiation_wavelength 0.71073
_diffrn_reflns_av_R_equivalents 0.0576
_diffrn_reflns_av_sigmaI/netI 0.0483
_diffrn_reflns_limit_h_max 9
_diffrn_reflns_limit_h_min -9
_diffrn_reflns_limit_k_max 11
_diffrn_reflns_limit_k_min -11
_diffrn_reflns_limit_l_max 19
_diffrn_reflns_limit_l_min -19
_diffrn_reflns_number 9402
_diffrn_reflns_theta_full 27.45
_diffrn_reflns_theta_max 27.45
_diffrn_reflns_theta_min 3.51
_diffrn_standards_decay_% 0
_diffrn_standards_interval_count 150
_diffrn_standards_number 2
_exptl_absorpt_coefficient_mu 0.072
_exptl_absorpt_correction_T_max 0.989
_exptl_absorpt_correction_T_min 0.981
_exptl_absorpt_correction_type multi-scan
_exptl_absorpt_process_details '(CrystalClear; Rigaku, 2005)'
_exptl_crystal_colour colourless
_exptl_crystal_density_diffrn 1.184
_exptl_crystal_density_method 'not measured'
_exptl_crystal_description block
_exptl_crystal_F_000 360
_exptl_crystal_size_max 0.26
_exptl_crystal_size_mid 0.24
_exptl_crystal_size_min 0.15
_refine_diff_density_max 0.158
_refine_diff_density_min -0.171
_refine_ls_extinction_coef 0
_refine_ls_extinction_method none
_refine_ls_goodness_of_fit_ref 1.050
_refine_ls_hydrogen_treatment constr
_refine_ls_matrix_type full
_refine_ls_number_parameters 118
_refine_ls_number_reflns 2160
_refine_ls_number_restraints 0
_refine_ls_restrained_S_all 1.050
_refine_ls_R_factor_all 0.0891
_refine_ls_R_factor_gt 0.0546
_refine_ls_shift/su_max 0.000
_refine_ls_shift/su_mean 0.000
_refine_ls_structure_factor_coef Fsqd
_refine_ls_weighting_details 'calc w=1/[\s^2^(Fo^2^)+(0.0708P)^2^+0.0707P] where P=(Fo^2^+2Fc^2^)/3'
_refine_ls_weighting_scheme calc
_refine_ls_wR_factor_gt 0.1360
_refine_ls_wR_factor_ref 0.1535
_reflns_number_gt 1418
_reflns_number_total 2160
_reflns_threshold_expression I>2\s(I)
_cod_data_source_file hb6546.cif
_cod_data_source_block I
_cod_original_cell_volume 954.7(3)
_cod_original_sg_symbol_H-M 'P 21/c'
_cod_database_code 2233170
_cod_database_fobs_code 2233170

loop_
_symmetry_equiv_pos_as_xyz
'x, y, z'
'-x, y+1/2, -z+1/2'
'-x, -y, -z'
'x, -y-1/2, z-1/2'

loop_
_atom_site_type_symbol
_atom_site_label
_atom_site_fract_x
_atom_site_fract_y
_atom_site_fract_z
_atom_site_U_iso_or_equiv
_atom_site_adp_type
_atom_site_calc_flag
_atom_site_refinement_flags
_atom_site_occupancy
_atom_site_symmetry_multiplicity
C C1 -0.0179(3) 0.6121(2) 0.21424(12) 0.0587(5) Uani d . 1 1
H H1B -0.1278 0.6642 0.1903 0.070 Uiso calc R 1 1
C C2 0.0270(2) 0.57655(18) 0.30000(11) 0.0511(4) Uani d . 1 1
C C3 0.2072(2) 0.49843(17) 0.30912(10) 0.0473(4) Uani d . 1 1
C C4 0.3276(3) 0.43296(19) 0.37953(12) 0.0613(5) Uani d . 1 1
H H4A 0.2955 0.4369 0.4361 0.074 Uiso calc R 1 1
C C5 0.4936(3) 0.3631(2) 0.36311(16) 0.0758(6) Uani d . 1 1
H H5A 0.5736 0.3187 0.4092 0.091 Uiso calc R 1 1
C C6 0.5451(3) 0.3571(2) 0.27861(17) 0.0768(6) Uani d . 1 1
H H6A 0.6588 0.3088 0.2703 0.092 Uiso calc R 1 1
C C7 0.4334(3) 0.4204(2) 0.20730(13) 0.0644(5) Uani d . 1 1
C C8 0.2629(2) 0.48979(17) 0.22467(10) 0.0506(4) Uani d . 1 1
C C9 0.4896(4) 0.4170(3) 0.11583(16) 0.0958(8) Uani d . 1 1
H H9A 0.6091 0.3639 0.1168 0.144 Uiso calc R 1 1
H H9B 0.5047 0.5175 0.0959 0.144 Uiso calc R 1 1
H H9C 0.3905 0.3676 0.0768 0.144 Uiso calc R 1 1
C C10 -0.0948(3) 0.6089(2) 0.37116(13) 0.0678(5) Uani d . 1 1
H H10A -0.2171 0.6509 0.3449 0.081 Uiso calc R 1 1
H H10B -0.1216 0.5158 0.3994 0.081 Uiso calc R 1 1
C C11 -0.0021(3) 0.7128(2) 0.43771(12) 0.0621(5) Uani d . 1 1
N N1 0.1212(2) 0.56067(16) 0.16799(9) 0.0600(4) Uani d . 1 1
H H1A 0.1207 0.5707 0.1124 0.072 Uiso calc R 1 1
N N2 0.0698(3) 0.7913(2) 0.48993(11) 0.0856(6) Uani d . 1 1

loop_
_atom_site_aniso_label
_atom_site_aniso_U_11
_atom_site_aniso_U_22
_atom_site_aniso_U_33
_atom_site_aniso_U_12
_atom_site_aniso_U_13
_atom_site_aniso_U_23
C1 0.0586(10) 0.0557(10) 0.0580(11) 0.0065(8) -0.0048(9) -0.0008(8)
C2 0.0529(9) 0.0500(9) 0.0495(10) 0.0010(7) 0.0040(7) -0.0038(7)
C3 0.0537(9) 0.0413(8) 0.0454(9) -0.0049(7) 0.0021(7) 0.0014(6)
C4 0.0659(11) 0.0584(11) 0.0562(10) -0.0058(9) -0.0030(9) 0.0094(8)
C5 0.0656(12) 0.0597(12) 0.0951(16) 0.0036(10) -0.0131(11) 0.0164(11)
C6 0.0601(12) 0.0574(12) 0.1126(18) 0.0064(9) 0.0108(12) -0.0067(12)
C7 0.0642(11) 0.0542(11) 0.0780(13) -0.0045(9) 0.0207(10) -0.0131(9)
C8 0.0585(10) 0.0425(9) 0.0503(9) -0.0045(7) 0.0055(8) -0.0040(7)
C9 0.0977(17) 0.0985(17) 0.1011(18) -0.0132(14) 0.0481(14) -0.0277(13)
C10 0.0606(11) 0.0731(12) 0.0715(12) -0.0027(9) 0.0156(10) -0.0097(10)
C11 0.0675(11) 0.0716(12) 0.0490(10) 0.0085(10) 0.0150(9) 0.0013(9)
N1 0.0748(10) 0.0628(9) 0.0404(8) -0.0020(8) 0.0012(7) 0.0008(6)
N2 0.1026(14) 0.0986(14) 0.0549(10) 0.0050(11) 0.0087(9) -0.0152(9)

loop_
_atom_type_symbol
_atom_type_description
_atom_type_scat_dispersion_real
_atom_type_scat_dispersion_imag
_atom_type_scat_source
C C 0.0033 0.0016 'International Tables Vol C Tables 4.2.6.8 and 6.1.1.4'
H H 0.0000 0.0000 'International Tables Vol C Tables 4.2.6.8 and 6.1.1.4'
N N 0.0061 0.0033 'International Tables Vol C Tables 4.2.6.8 and 6.1.1.4'

loop_
_geom_angle_atom_site_label_1
_geom_angle_atom_site_label_2
_geom_angle_atom_site_label_3
_geom_angle
C2 C1 N1 110.17(15)
C2 C1 H1B 124.9
N1 C1 H1B 124.9
C1 C2 C3 107.04(15)
C1 C2 C10 125.94(16)
C3 C2 C10 126.99(15)
C4 C3 C8 118.43(16)
C4 C3 C2 134.80(16)
C8 C3 C2 106.76(14)
C5 C4 C3 118.63(18)
C5 C4 H4A 120.7
C3 C4 H4A 120.7
C4 C5 C6 121.50(19)
C4 C5 H5A 119.2
C6 C5 H5A 119.2
C7 C6 C5 122.37(19)
C7 C6 H6A 118.8
C5 C6 H6A 118.8
C6 C7 C8 115.63(18)
C6 C7 C9 122.82(19)
C8 C7 C9 121.5(2)
N1 C8 C7 129.60(17)
N1 C8 C3 106.97(15)
C7 C8 C3 123.43(17)
C7 C9 H9A 109.5
C7 C9 H9B 109.5
H9A C9 H9B 109.5
C7 C9 H9C 109.5
H9A C9 H9C 109.5
H9B C9 H9C 109.5
C11 C10 C2 112.97(15)
C11 C10 H10A 109.0
C2 C10 H10A 109.0
C11 C10 H10B 109.0
C2 C10 H10B 109.0
H10A C10 H10B 107.8
N2 C11 C10 179.0(2)
C1 N1 C8 109.06(14)
C1 N1 H1A 125.5
C8 N1 H1A 125.5

loop_
_geom_bond_atom_site_label_1
_geom_bond_atom_site_label_2
_geom_bond_distance
C1 C2 1.353(2)
C1 N1 1.364(2)
C1 H1B 0.9300
C2 C3 1.431(2)
C2 C10 1.507(2)
C3 C4 1.405(2)
C3 C8 1.411(2)
C4 C5 1.373(3)
C4 H4A 0.9300
C5 C6 1.399(3)
C5 H5A 0.9300
C6 C7 1.378(3)
C6 H6A 0.9300
C7 C8 1.403(2)
C7 C9 1.515(3)
C8 N1 1.381(2)
C9 H9A 0.9600
C9 H9B 0.9600
C9 H9C 0.9600
C10 C11 1.467(3)
C10 H10A 0.9700
C10 H10B 0.9700
C11 N2 1.131(2)
N1 H1A 0.8600

loop_
_geom_hbond_atom_site_label_D
_geom_hbond_atom_site_label_H
_geom_hbond_atom_site_label_A
_geom_hbond_site_symmetry_A
_geom_hbond_distance_DH
_geom_hbond_distance_HA
_geom_hbond_distance_DA
_geom_hbond_angle_DHA
N1 H1A N2 4_575 0.86 2.24 3.022(2) 151

loop_
_cod_related_entry_id
_cod_related_entry_database
_cod_related_entry_code
1 ChemSpider 21395138
